data_1565654
loop_
_publ_author_name
'Yotnoi, Bunlawee'
'Sinchow, Malee'
'Ngamjarurojana, Athipong'
'Rujiwatra, Apinpus'

_publ_section_title
;
 Crystal structures and photoluminescent properties of highly disordering
 lanthanide-2,5-pyridinedicarboxylate frameworks
;
_journal_name_full 'Inorganica Chimica Acta'
_journal_page_first 119236
_journal_paper_doi 10.1016/j.ica.2019.119236
_journal_volume 500
_journal_year 2020
_chemical_formula_moiety 'C14 H6 Ho1.38 N2 O12'
_chemical_formula_sum 'C14 H6 Ho1.38 N2 O12'
_chemical_formula_weight 620.99
_space_group_crystal_system tetragonal
_space_group_IT_number 82
_space_group_name_Hall 'I -4'
_space_group_name_H-M_alt 'I -4'
_atom_sites_solution_hydrogens geom
_cell_angle_alpha 90
_cell_angle_beta 90
_cell_angle_gamma 90
_cell_formula_units_Z 8
_cell_length_a 14.9801(2)
_cell_length_b 14.9801(2)
_cell_length_c 14.6127(3)
_cell_measurement_reflns_used 5723
_cell_measurement_temperature 293(2)
_cell_measurement_theta_max 27.3240
_cell_measurement_theta_min 2.7090
_cell_volume 3279.14(9)
_computing_cell_refinement 'CrysAlisPro 1.171.39.46 (Rigaku OD, 2018)'
_computing_data_collection 'CrysAlisPro 1.171.39.46 (Rigaku OD, 2018)'
_computing_data_reduction 'CrysAlisPro 1.171.39.46 (Rigaku OD, 2018)'
_computing_molecular_graphics 'Olex2 (Dolomanov et al., 2009)'
_computing_publication_material 'Olex2 (Dolomanov et al., 2009)'
_computing_structure_refinement 'ShelXL (Sheldrick, 2015)'
_computing_structure_solution 'ShelXT (Sheldrick, 2015)'
_diffrn_ambient_temperature 293(2)
_diffrn_detector 'CCD plate'
_diffrn_detector_type HyPix3000
_diffrn_measured_fraction_theta_full 0.995
_diffrn_measured_fraction_theta_max 0.938
_diffrn_measurement_details
;
List of Runs (angles in degrees, time in seconds):

  # Type    Start    End  Width  t~exp~   \w     \q     \k     \f   Frames
--------------------------------------------------------------------------
  1  \w    -33.00  13.00   0.50   40.89    --   -9.60 102.00  15.00   92
  2  \w     26.00  78.00   0.50   40.89    --   10.46  26.00-100.00  104
  3  \w    -44.00  -3.00   0.50   40.89    --   -9.60 125.00  30.00   82
  4  \w    -56.00  -7.00   0.50   40.89    --   -9.60 125.00 120.00   98
  5  \w    -21.00   5.00   0.50   40.89    --   10.46 -26.00  95.00   52
;
_diffrn_measurement_device 'four-circle diffractometer'
_diffrn_measurement_device_type 'SuperNova, Single source at offset/far, HyPix3000'
_diffrn_measurement_method '\w scans'
_diffrn_orient_matrix_type 'CrysAlisPro convention (1999,Acta A55,543-557)'
_diffrn_orient_matrix_UB_11 -0.0251518000
_diffrn_orient_matrix_UB_12 -0.0160280000
_diffrn_orient_matrix_UB_13 0.0377121000
_diffrn_orient_matrix_UB_21 -0.0392075000
_diffrn_orient_matrix_UB_22 0.0006810000
_diffrn_orient_matrix_UB_23 -0.0271769000
_diffrn_orient_matrix_UB_31 0.0084426000
_diffrn_orient_matrix_UB_32 -0.0445629000
_diffrn_orient_matrix_UB_33 -0.0139648000
_diffrn_radiation_monochromator mirror
_diffrn_radiation_probe x-ray
_diffrn_radiation_type MoK\a
_diffrn_radiation_wavelength 0.71073
_diffrn_reflns_av_R_equivalents 0.0218
_diffrn_reflns_av_unetI/netI 0.0360
_diffrn_reflns_Laue_measured_fraction_full 0.995
_diffrn_reflns_Laue_measured_fraction_max 0.938
_diffrn_reflns_limit_h_max 13
_diffrn_reflns_limit_h_min -18
_diffrn_reflns_limit_k_max 13
_diffrn_reflns_limit_k_min -17
_diffrn_reflns_limit_l_max 13
_diffrn_reflns_limit_l_min -18
_diffrn_reflns_number 6513
_diffrn_reflns_point_group_measured_fraction_full 0.855
_diffrn_reflns_point_group_measured_fraction_max 0.793
_diffrn_reflns_theta_full 26.000
_diffrn_reflns_theta_max 27.386
_diffrn_reflns_theta_min 1.947
_diffrn_source 'micro-focus sealed X-ray tube'
_diffrn_source_type 'SuperNova (Mo) X-ray Source'
_exptl_absorpt_coefficient_mu 6.686
_exptl_absorpt_correction_T_max 1.00000
_exptl_absorpt_correction_T_min 0.47681
_exptl_absorpt_correction_type multi-scan
_exptl_absorpt_process_details
;
CrysAlisPro 1.171.39.46 (Rigaku Oxford Diffraction, 2018)
Empirical absorption correction using spherical harmonics,
 implemented in SCALE3 ABSPACK scaling algorithm.
;
_exptl_crystal_colour 'clear pink'
_exptl_crystal_colour_lustre clear
_exptl_crystal_colour_primary pink
_exptl_crystal_density_diffrn 2.516
_exptl_crystal_description block
_exptl_crystal_F_000 2337
_exptl_crystal_size_max 0.1
_exptl_crystal_size_mid 0.08
_exptl_crystal_size_min 0.06
_refine_diff_density_max 0.793
_refine_diff_density_min -2.639
_refine_diff_density_rms 0.172
_refine_ls_abs_structure_details
;
 Flack x determined using 1068 quotients [(I+)-(I-)]/[(I+)+(I-)]
 (Parsons, Flack and Wagner, Acta Cryst. B69 (2013) 249-259).
;
_refine_ls_abs_structure_Flack 0.002(8)
_refine_ls_extinction_coef .
_refine_ls_extinction_method none
_refine_ls_goodness_of_fit_ref 1.055
_refine_ls_hydrogen_treatment constr
_refine_ls_matrix_type full
_refine_ls_number_parameters 229
_refine_ls_number_reflns 2960
_refine_ls_number_restraints 28
_refine_ls_restrained_S_all 1.052
_refine_ls_R_factor_all 0.0346
_refine_ls_R_factor_gt 0.0335
_refine_ls_shift/su_max 0.002
_refine_ls_shift/su_mean 0.000
_refine_ls_structure_factor_coef Fsqd
_refine_ls_weighting_details 'w=1/[\s^2^(Fo^2^)+(0.0512P)^2^+19.8646P] where P=(Fo^2^+2Fc^2^)/3'
_refine_ls_weighting_scheme calc
_refine_ls_wR_factor_gt 0.0861
_refine_ls_wR_factor_ref 0.0871
_reflns_Friedel_coverage 0.622
_reflns_Friedel_fraction_full 0.701
_reflns_Friedel_fraction_max 0.634
_reflns_number_gt 2890
_reflns_number_total 2960
_reflns_threshold_expression 'I > 2\s(I)'
_cod_data_source_file ICA-2020-500-119236.cif
_cod_data_source_block ms72
_cod_original_cell_volume 3279.14(11)
_cod_database_code 1565654
_chemical_oxdiff_formula 'C11 H10 N O Ho1'
_shelx_space_group_comment
;
The symmetry employed for this shelxl refinement is uniquely defined
by the following loop, which should always be used as a source of
symmetry information in preference to the above space-group names.
They are only intended as comments.
;
_reflns_odcompleteness_completeness 100.00
_reflns_odcompleteness_iscentric 1
_reflns_odcompleteness_theta 26.32
_olex2_refinement_description
;
1. Twinned data refinement
 Scales: 0.50(3)
 0.50(3)
2. Fixed Uiso
 At 1.2 times of:
  All C(H) groups
3. Restrained distances
 C5-C7B
 1.37 with sigma of 0.02
 N2B-C7B
 1.4 with sigma of 0.02
 Ho1-N1A \\sim Ho1-C14B
 with sigma of 0.02
 C12-C14A \\sim C12-N1B
 with sigma of 0.02
 C9-N1A \\sim C9-C14B
 with sigma of 0.02
 Ho2-C14A \\sim Ho2-N1B
 with sigma of 0.02
 N1A-C14A \\sim C14B-N1B
 with sigma of 0.02
 Ho1-C14A \\sim Ho1-N1B
 with sigma of 0.04
 C12-N1A \\sim C12-C14B
 with sigma of 0.04
 C9-C14A \\sim C9-N1B
 with sigma of 0.04
 Ho2-N1A \\sim Ho2-C14B
 with sigma of 0.04
4. Restrained planarity
 N2A, C7A, C2, C3, C4, C5
 with sigma of 0.1
 N2B, C7B, C5, C4, C3, C2
 with sigma of 0.1
 C5, C7B, N2B, C2, C3, C4
 with sigma of 0.1
 C9, C10, C11, C12, C14A, N1A
 with sigma of 0.1
 N1B, C14B, C9, C10, C11, C12
 with sigma of 0.1
 C2, C7A, N2A, C5, C4, C3
 with sigma of 0.1
 C5, C4, C3, C2, N2B, C7B
 with sigma of 0.1
5. Uiso/Uaniso restraints and constraints
Uanis(N1B) = Uanis(C14A) = Uanis(N1A) = Uanis(C14B) = Uanis(C9) = Uanis(C10) =
Uanis(C11) = Uanis(C12)
Uanis(C7A) = Uanis(C7B) = Uanis(N2B) = Uanis(N2A) = Uanis(C5) = Uanis(C4) =
Uanis(C3) = Uanis(C2)
6. Others
 Sof(C7B)=Sof(H7B)=Sof(N2B)=Sof(Ho2)=Sof(C14B)=Sof(H14B)=Sof(N1B)=1-FVAR(1)
 Sof(Ho1)=Sof(N2A)=Sof(C7A)=Sof(H7A)=Sof(N1A)=Sof(C14A)=Sof(H14A)=FVAR(1)
 Fixed Sof: Ho4(0.125)
7.a Aromatic/amide H refined with riding coordinates:
 C10(H10), C11(H11), C3(H3), C4(H4), C7B(H7B), C7A(H7A), C14A(H14A), C14B(H14B)
;

loop_
_space_group_symop_operation_xyz
'x, y, z'
'-x, -y, z'
'y, -x, -z'
'-y, x, -z'
'x+1/2, y+1/2, z+1/2'
'-x+1/2, -y+1/2, z+1/2'
'y+1/2, -x+1/2, -z+1/2'
'-y+1/2, x+1/2, -z+1/2'

loop_
_atom_site_label
_atom_site_type_symbol
_atom_site_fract_x
_atom_site_fract_y
_atom_site_fract_z
_atom_site_U_iso_or_equiv
_atom_site_adp_type
_atom_site_occupancy
_atom_site_site_symmetry_order
_atom_site_calc_flag
_atom_site_refinement_flags_posn
_atom_site_refinement_flags_adp
_atom_site_refinement_flags_occupancy
_atom_site_disorder_assembly
_atom_site_disorder_group
Ho3 Ho 1.000000 1.000000 0.000000 0.0163(2) Uani 1 4 d S T P . .
Ho1 Ho 0.69929(3) 0.77742(3) 0.22603(4) 0.01217(15) Uani 0.826(2) 1 d D . . A 4
O2 O 0.5889(6) 0.9575(5) 0.3724(6) 0.0274(19) Uani 1 1 d . . . . .
O4 O 0.6895(6) 0.9737(6) 0.8432(6) 0.035(2) Uani 1 1 d . . . . .
O5 O 0.8112(6) 0.8576(6) 0.1405(6) 0.031(2) Uani 1 1 d . . . . .
O7 O 0.8641(5) 0.7389(6) 0.5805(6) 0.033(2) Uani 1 1 d . . . . .
O11 O 0.5488(6) 0.7288(6) 0.2598(6) 0.035(2) Uani 1 1 d . . . . .
C6 C 0.7193(7) 0.9146(7) 0.7920(7) 0.017(2) Uani 1 1 d . . . . .
O3 O 0.7763(6) 0.8560(5) 0.8116(6) 0.0286(19) Uani 1 1 d . . . . .
O8 O 0.9916(6) 0.8131(7) 0.5930(6) 0.039(2) Uani 1 1 d . . . . .
O1 O 0.6629(6) 0.8295(6) 0.3727(6) 0.032(2) Uani 1 1 d . . . . .
O6 O 0.9490(6) 0.9184(6) 0.1285(5) 0.0281(19) Uani 1 1 d . . . . .
C5 C 0.6850(7) 0.9129(7) 0.6940(7) 0.0167(9) Uani 1 1 d D . . . .
O10 O 1.1223(6) 0.9139(6) 0.0529(6) 0.036(2) Uani 1 1 d . . . . .
C12 C 0.9224(7) 0.8098(7) 0.4500(8) 0.0178(9) Uani 1 1 d D . . . .
C2 C 0.6427(6) 0.9015(7) 0.5139(7) 0.0167(9) Uani 1 1 d . . . . .
C10 C 0.9800(7) 0.8843(7) 0.3153(8) 0.0178(9) Uani 1 1 d . . . . .
H10 H 1.023254 0.918608 0.286189 0.021 Uiso 1 1 calc R . . . .
C11 C 0.9878(7) 0.8624(7) 0.4069(8) 0.0178(9) Uani 1 1 d . . . . .
H11 H 1.036623 0.882578 0.440239 0.021 Uiso 1 1 calc R . . . .
C8 C 0.8874(7) 0.8785(7) 0.1705(8) 0.018(2) Uani 1 1 d . . . . .
C1 C 0.6301(7) 0.8955(7) 0.4130(7) 0.017(2) Uani 1 1 d . . . . .
C9 C 0.9061(7) 0.8536(6) 0.2686(8) 0.0178(9) Uani 1 1 d D . . . .
C13 C 0.9272(7) 0.7860(7) 0.5489(8) 0.023(2) Uani 1 1 d . . . . .
C3 C 0.6140(7) 0.9765(7) 0.5638(7) 0.0167(9) Uani 1 1 d . . . . .
H3 H 0.582573 1.022429 0.535659 0.020 Uiso 1 1 calc R . . . .
C4 C 0.6342(7) 0.9796(7) 0.6559(7) 0.0167(9) Uani 1 1 d . . . . .
H4 H 0.613494 1.026441 0.691902 0.020 Uiso 1 1 calc R . . . .
Ho4 Ho 0.500000 1.000000 0.250000 0.0401(6) Uani 0.5 4 d S T P A .
O9 O 0.6324(5) 0.9196(6) 0.1987(6) 0.0288(19) Uani 1 1 d . . . . .
C7B C 0.716(4) 0.844(3) 0.642(6) 0.0167(9) Uani 0.174(2) 1 d D . . A 3
H7B H 0.751388 0.800448 0.669812 0.020 Uiso 0.174(2) 1 calc R . . A 3
N2B N 0.698(4) 0.835(6) 0.549(6) 0.0167(9) Uani 0.174(2) 1 d D . . A 3
Ho2 Ho 0.72290(19) 0.6963(2) 0.47476(18) 0.0195(11) Uani 0.174(2) 1 d D . . A 3
N2A N 0.7096(10) 0.8388(9) 0.6467(12) 0.0167(9) Uani 0.826(2) 1 d . . . A 4
C7A C 0.6874(11) 0.8360(15) 0.5579(14) 0.0167(9) Uani 0.826(2) 1 d . . . A 4
H7A H 0.703706 0.785741 0.524510 0.020 Uiso 0.826(2) 1 calc R . . A 4
N1A N 0.8427(8) 0.8017(10) 0.3082(8) 0.0178(9) Uani 0.826(2) 1 d D . . A 4
C14A C 0.8522(11) 0.7788(15) 0.3959(10) 0.0178(9) Uani 0.826(2) 1 d D . . A 4
H14A H 0.810425 0.740582 0.421925 0.021 Uiso 0.826(2) 1 calc R . . A 4
O12 O 0.7686(7) 0.5224(8) 0.5179(7) 0.055(3) Uani 1 1 d . . . . .
C14B C 0.842(3) 0.803(4) 0.309(3) 0.0178(9) Uani 0.174(2) 1 d D . . A 3
H14B H 0.792890 0.783617 0.275205 0.021 Uiso 0.174(2) 1 calc R . . A 3
N1B N 0.850(4) 0.783(5) 0.397(3) 0.0178(9) Uani 0.174(2) 1 d D . . A 3

loop_
_atom_site_aniso_label
_atom_site_aniso_U_11
_atom_site_aniso_U_22
_atom_site_aniso_U_33
_atom_site_aniso_U_23
_atom_site_aniso_U_13
_atom_site_aniso_U_12
Ho3 0.0200(3) 0.0200(3) 0.0090(4) 0.000 0.000 0.000
Ho1 0.0147(3) 0.0150(3) 0.0068(2) -0.0004(2) 0.0005(2) -0.00227(19)
O2 0.035(5) 0.027(5) 0.020(4) 0.002(4) -0.005(4) 0.010(4)
O4 0.038(5) 0.052(6) 0.016(4) -0.004(4) -0.008(4) 0.007(4)
O5 0.039(5) 0.024(5) 0.031(5) 0.012(4) -0.010(4) -0.013(4)
O7 0.017(4) 0.055(6) 0.026(5) 0.018(4) 0.009(4) 0.006(4)
O11 0.036(5) 0.043(5) 0.026(5) -0.002(4) 0.003(4) -0.007(4)
C6 0.019(5) 0.021(5) 0.011(5) -0.001(4) 0.000(4) -0.010(4)
O3 0.033(5) 0.024(4) 0.029(5) 0.001(4) -0.018(4) -0.003(3)
O8 0.045(6) 0.057(6) 0.015(4) 0.006(4) -0.008(4) -0.014(5)
O1 0.034(5) 0.036(5) 0.025(5) -0.017(4) -0.009(4) 0.013(4)
O6 0.036(5) 0.034(5) 0.014(4) 0.012(4) -0.008(4) -0.010(4)
C5 0.019(2) 0.021(2) 0.009(2) 0.0000(18) 0.0009(17) 0.0024(16)
O10 0.032(5) 0.054(6) 0.021(4) 0.013(4) 0.007(4) 0.012(4)
C12 0.020(2) 0.020(2) 0.013(2) 0.0006(19) 0.0036(18) -0.0039(15)
C2 0.019(2) 0.021(2) 0.009(2) 0.0000(18) 0.0009(17) 0.0024(16)
C10 0.020(2) 0.020(2) 0.013(2) 0.0006(19) 0.0036(18) -0.0039(15)
C11 0.020(2) 0.020(2) 0.013(2) 0.0006(19) 0.0036(18) -0.0039(15)
C8 0.023(6) 0.016(5) 0.015(5) 0.004(4) -0.006(4) -0.003(4)
C1 0.018(5) 0.026(6) 0.008(5) 0.002(5) 0.001(4) 0.001(4)
C9 0.020(2) 0.020(2) 0.013(2) 0.0006(19) 0.0036(18) -0.0039(15)
C13 0.028(6) 0.024(6) 0.015(5) 0.005(5) 0.007(5) 0.011(4)
C3 0.019(2) 0.021(2) 0.009(2) 0.0000(18) 0.0009(17) 0.0024(16)
C4 0.019(2) 0.021(2) 0.009(2) 0.0000(18) 0.0009(17) 0.0024(16)
Ho4 0.0469(9) 0.0469(9) 0.0265(14) 0.000 0.000 0.000
O9 0.032(5) 0.033(5) 0.022(4) 0.002(4) 0.002(4) 0.013(4)
C7B 0.019(2) 0.021(2) 0.009(2) 0.0000(18) 0.0009(17) 0.0024(16)
N2B 0.019(2) 0.021(2) 0.009(2) 0.0000(18) 0.0009(17) 0.0024(16)
Ho2 0.0257(18) 0.0243(18) 0.0086(15) 0.0007(11) -0.0001(11) 0.0048(10)
N2A 0.019(2) 0.021(2) 0.009(2) 0.0000(18) 0.0009(17) 0.0024(16)
C7A 0.019(2) 0.021(2) 0.009(2) 0.0000(18) 0.0009(17) 0.0024(16)
N1A 0.020(2) 0.020(2) 0.013(2) 0.0006(19) 0.0036(18) -0.0039(15)
C14A 0.020(2) 0.020(2) 0.013(2) 0.0006(19) 0.0036(18) -0.0039(15)
O12 0.050(6) 0.082(8) 0.033(6) -0.020(6) 0.009(5) 0.006(5)
C14B 0.020(2) 0.020(2) 0.013(2) 0.0006(19) 0.0036(18) -0.0039(15)
N1B 0.020(2) 0.020(2) 0.013(2) 0.0006(19) 0.0036(18) -0.0039(15)

loop_
_atom_type_symbol
_atom_type_description
_atom_type_scat_dispersion_real
_atom_type_scat_dispersion_imag
_atom_type_scat_source
C C 0.0033 0.0016 'International Tables Vol C Tables 4.2.6.8 and 6.1.1.4'
H H 0.0000 0.0000 'International Tables Vol C Tables 4.2.6.8 and 6.1.1.4'
Ho Ho -0.2175 4.6783 'International Tables Vol C Tables 4.2.6.8 and 6.1.1.4'
N N 0.0061 0.0033 'International Tables Vol C Tables 4.2.6.8 and 6.1.1.4'
O O 0.0106 0.0060 'International Tables Vol C Tables 4.2.6.8 and 6.1.1.4'

loop_
_geom_angle_atom_site_label_1
_geom_angle_atom_site_label_2
_geom_angle_atom_site_label_3
_geom_angle
_geom_angle_site_symmetry_1
_geom_angle_site_symmetry_3
O6 Ho3 O6 129.0(2) 2_775 3_575
O6 Ho3 O6 129.0(2) 3_575 .
O6 Ho3 O6 75.0(4) 2_775 .
O6 Ho3 O6 129.0(2) 2_775 4_755
O6 Ho3 O6 75.0(4) 3_575 4_755
O6 Ho3 O6 129.0(2) 4_755 .
O6 Ho3 O10 73.1(3) 4_755 4_755
O6 Ho3 O10 76.9(3) . 2_775
O6 Ho3 O10 71.6(3) 3_575 2_775
O6 Ho3 O10 146.4(3) 3_575 .
O6 Ho3 O10 76.9(3) 3_575 4_755
O6 Ho3 O10 73.1(3) . .
O6 Ho3 O10 76.9(3) 2_775 .
O6 Ho3 O10 146.4(3) 2_775 3_575
O6 Ho3 O10 71.6(3) 4_755 .
O6 Ho3 O10 73.1(3) 3_575 3_575
O6 Ho3 O10 73.1(3) 2_775 2_775
O6 Ho3 O10 76.9(3) 4_755 3_575
O6 Ho3 O10 146.4(3) 4_755 2_775
O6 Ho3 O10 71.6(3) . 3_575
O6 Ho3 O10 71.6(3) 2_775 4_755
O6 Ho3 O10 146.4(3) . 4_755
O10 Ho3 O10 96.10(14) 3_575 .
O10 Ho3 O10 141.9(4) 3_575 4_755
O10 Ho3 O10 96.10(14) 4_755 2_775
O10 Ho3 O10 141.9(4) . 2_775
O10 Ho3 O10 96.10(14) 3_575 2_775
O10 Ho3 O10 96.10(14) 4_755 .
O5 Ho1 O11 154.6(3) . .
O5 Ho1 N2A 74.1(4) . 6_664
O5 Ho1 N1A 65.0(3) . .
O7 Ho1 O5 82.1(3) 6_664 .
O7 Ho1 O11 77.1(3) 6_664 .
O7 Ho1 O3 116.8(3) 6_664 6_664
O7 Ho1 O1 140.4(3) 6_664 .
O7 Ho1 O9 76.8(3) 6_664 .
O7 Ho1 N2A 74.2(4) 6_664 6_664
O7 Ho1 N1A 143.5(3) 6_664 .
O11 Ho1 N2A 113.2(4) . 6_664
O11 Ho1 N1A 138.6(3) . .
O3 Ho1 O5 125.6(3) 6_664 .
O3 Ho1 O11 77.5(3) 6_664 .
O3 Ho1 O9 154.1(3) 6_664 .
O3 Ho1 N2A 64.9(4) 6_664 6_664
O3 Ho1 N1A 74.8(4) 6_664 .
O1 Ho1 O5 118.0(3) . .
O1 Ho1 O11 72.4(3) . .
O1 Ho1 O3 80.5(3) . 6_664
O1 Ho1 O9 76.0(3) . .
O1 Ho1 N2A 141.6(4) . 6_664
O1 Ho1 N1A 73.2(4) . .
O9 Ho1 O5 76.2(3) . .
O9 Ho1 O11 84.9(3) . .
O9 Ho1 N2A 140.7(4) . 6_664
O9 Ho1 N1A 108.2(4) . .
N2A Ho1 N1A 81.6(4) 6_664 .
C1 O2 Ho4 147.6(7) . .
C8 O5 Ho1 124.9(7) . .
C8 O5 Ho2 125.3(8) . 6_664
C13 O7 Ho1 133.7(9) . 6_665
C13 O7 Ho2 120.6(7) . .
O4 C6 O3 127.2(10) . .
O4 C6 C5 117.3(10) . .
O3 C6 C5 115.5(9) . .
Ho1 O3 Ho2 103.6(3) 6_665 6_665
C6 O3 Ho1 124.7(7) . 6_665
C6 O3 Ho2 115.9(7) . 6_665
C1 O1 Ho1 141.7(8) . .
C1 O1 Ho2 117.6(7) . .
C8 O6 Ho3 150.3(7) . .
C4 C5 C6 123.8(9) . .
C7B C5 C6 115(5) . .
C7B C5 C4 121(5) . .
N2A C5 C6 113.7(12) . .
N2A C5 C4 122.5(12) . .
Ho2 O10 Ho3 141.1(5) 7_565 .
C11 C12 C13 122.3(10) . .
C14A C12 C11 117.2(11) . .
C14A C12 C13 120.4(10) . .
N1B C12 C11 117.3(17) . .
N1B C12 C13 120.4(17) . .
C3 C2 C1 121.5(9) . .
N2B C2 C1 113(3) . .
N2B C2 C3 124(3) . .
C7A C2 C1 119.4(12) . .
C7A C2 C3 119.0(12) . .
C9 C10 C11 117.9(10) . .
C10 C11 C12 120.5(10) . .
O5 C8 C9 115.9(10) . .
O6 C8 O5 127.6(10) . .
O6 C8 C9 116.4(9) . .
O2 C1 C2 118.9(10) . .
O1 C1 O2 123.5(10) . .
O1 C1 C2 117.6(9) . .
C10 C9 C8 122.5(10) . .
N1A C9 C10 122.8(11) . .
N1A C9 C8 114.7(10) . .
C14B C9 C10 122.7(18) . .
C14B C9 C8 114.6(18) . .
O7 C13 C12 116.8(11) . .
O8 C13 O7 125.4(11) . .
O8 C13 C12 117.8(10) . .
C4 C3 C2 117.8(10) . .
C5 C4 C3 119.4(10) . .
O2 Ho4 O2 126.5(3) 7_465 2_675
O2 Ho4 O2 79.1(4) . 2_675
O2 Ho4 O2 126.5(3) 2_675 8_655
O2 Ho4 O2 126.5(3) . 8_655
O2 Ho4 O2 79.1(4) 7_465 8_655
O2 Ho4 O2 126.5(2) . 7_465
O2 Ho4 O9 147.1(3) 7_465 8_655
O2 Ho4 O9 68.6(3) 7_465 7_465
O2 Ho4 O9 72.7(3) 8_655 2_675
O2 Ho4 O9 79.8(3) 2_675 8_655
O2 Ho4 O9 147.1(3) 8_655 7_465
O2 Ho4 O9 68.6(3) 8_655 8_655
O2 Ho4 O9 72.7(3) . 8_655
O2 Ho4 O9 68.6(3) . .
O2 Ho4 O9 72.7(3) 2_675 7_465
O2 Ho4 O9 72.7(3) 7_465 .
O2 Ho4 O9 147.1(3) . 2_675
O2 Ho4 O9 147.1(3) 2_675 .
O2 Ho4 O9 68.6(3) 2_675 2_675
O2 Ho4 O9 79.8(3) 8_655 .
O2 Ho4 O9 79.8(3) . 7_465
O2 Ho4 O9 79.8(3) 7_465 2_675
O9 Ho4 O9 95.43(12) 8_655 .
O9 Ho4 O9 95.43(12) 7_465 2_675
O9 Ho4 O9 95.43(11) 8_655 2_675
O9 Ho4 O9 144.2(4) 8_655 7_465
O9 Ho4 O9 95.43(11) . 7_465
O9 Ho4 O9 144.2(4) . 2_675
Ho1 O9 Ho4 136.9(4) . .
C5 C7B N2B 123(7) . .
C2 N2B C7B 114(7) . .
C2 N2B Ho2 124(5) . .
C7B N2B Ho2 119(5) . .
O5 Ho2 O7 72.2(3) 6_665 .
O5 Ho2 O1 133.7(3) 6_665 .
O5 Ho2 O12 62.9(3) 6_665 .
O7 Ho2 O12 84.2(3) . .
O3 Ho2 O5 142.0(3) 6_664 6_665
O3 Ho2 O7 127.9(3) 6_664 .
O3 Ho2 O1 72.6(3) 6_664 .
O3 Ho2 O12 85.5(3) 6_664 .
O3 Ho2 N1B 74.5(12) 6_664 .
O1 Ho2 O7 114.2(3) . .
O1 Ho2 O12 157.2(3) . .
O10 Ho2 O5 81.0(3) 8_645 6_665
O10 Ho2 O7 152.7(3) 8_645 .
O10 Ho2 O3 72.3(3) 8_645 6_664
O10 Ho2 O1 87.9(3) 8_645 .
O10 Ho2 O12 79.2(3) 8_645 .
O10 Ho2 N1B 143.4(6) 8_645 .
N2B Ho2 O7 70(2) . .
N2B Ho2 O1 63(2) . .
N2B Ho2 O12 140(2) . .
N2B Ho2 N1B 83(2) . .
N1B Ho2 O7 63.4(6) . .
N1B Ho2 O1 67.8(16) . .
N1B Ho2 O12 113(2) . .
C5 N2A Ho1 118.7(11) . 6_665
C7A N2A C5 116.9(16) . .
N2A C7A C2 124.2(18) . .
C9 N1A Ho1 118.8(8) . .
C14A N1A Ho1 121.2(8) . .
C14A N1A C9 118.9(11) . .
N1A C14A C12 122.6(12) . .
N1B C14B C9 119(3) . .
C12 N1B Ho2 118.6(19) . .
C14B N1B C12 123(3) . .
C14B N1B Ho2 119(2) . .

loop_
_geom_bond_atom_site_label_1
_geom_bond_atom_site_label_2
_geom_bond_distance
_geom_bond_site_symmetry_2
Ho3 O6 2.367(8) 2_775
Ho3 O6 2.367(8) 4_755
Ho3 O6 2.367(8) 3_575
Ho3 O6 2.367(8) .
Ho3 O10 2.370(8) 3_575
Ho3 O10 2.370(8) 2_775
Ho3 O10 2.370(8) 4_755
Ho3 O10 2.370(8) .
Ho1 O5 2.412(8) .
Ho1 O7 2.342(8) 6_664
Ho1 O11 2.420(9) .
Ho1 O3 2.386(9) 6_664
Ho1 O1 2.345(8) .
Ho1 O9 2.388(8) .
Ho1 N2A 2.498(19) 6_664
Ho1 N1A 2.488(11) .
O2 C1 1.263(13) .
O2 Ho4 2.319(8) .
O4 C6 1.242(13) .
O5 C8 1.262(13) .
O5 Ho2 2.604(10) 6_664
O7 C13 1.266(14) .
O7 Ho2 2.696(9) .
C6 O3 1.258(14) .
C6 C5 1.521(14) .
O3 Ho2 2.510(9) 6_665
O8 C13 1.229(15) .
O1 C1 1.252(13) .
O1 Ho2 2.648(9) .
O6 C8 1.260(13) .
C5 C4 1.375(15) .
C5 C7B 1.37(3) .
C5 N2A 1.358(17) .
O10 Ho2 2.365(9) 7_565
C12 C11 1.406(14) .
C12 C13 1.491(15) .
C12 C14A 1.394(16) .
C12 N1B 1.39(3) .
C2 C1 1.489(14) .
C2 C3 1.406(15) .
C2 N2B 1.39(10) .
C2 C7A 1.35(3) .
C10 C11 1.382(15) .
C10 C9 1.380(15) .
C8 C9 1.507(15) .
C9 N1A 1.357(14) .
C9 C14B 1.36(3) .
C3 C4 1.380(15) .
Ho4 O9 2.438(8) 8_655
Ho4 O9 2.438(8) 7_465
Ho4 O9 2.438(8) .
Ho4 O9 2.438(8) 2_675
C7B N2B 1.40(3) .
N2B Ho2 2.38(8) .
Ho2 O12 2.766(13) .
Ho2 N1B 2.56(4) .
N2A C7A 1.339(17) .
N1A C14A 1.333(15) .
C14B N1B 1.33(3) .

loop_
_twin_individual_id
_twin_individual_mass_fraction_refined
1 0.50(3)
2 0.50(3)
